data_7244510
loop_
_publ_author_name
'Vorontsova, Svetlana K.'
'Zavarzin, Igor V.'
'Shirinian, Valerii Z.'
'Bozhenko, Eugene I.'
'Andreeva, Olga E.'
'Sorokin, Danila V.'
'Scherbakov, Alexander M.'
'Minyaev, Mikhail E.'

_publ_section_title
;
 Synthesis and crystal structures of D-annulated pentacyclic steroids:
 looking within and beyond AR signalling in prostate cancer
;
_journal_issue 11
_journal_name_full CrystEngComm
_journal_page_first 2089
_journal_page_last 2099
_journal_paper_doi 10.1039/D1CE01417J
_journal_volume 24
_journal_year 2022
_chemical_absolute_configuration syn
_chemical_formula_moiety 'C28 H31 F O2'
_chemical_formula_sum 'C28 H31 F O2'
_chemical_formula_weight 418.53
_space_group_crystal_system orthorhombic
_space_group_IT_number 19
_space_group_name_Hall 'P 2ac 2ab'
_space_group_name_H-M_alt 'P 21 21 21'
_atom_sites_solution_hydrogens geom
_atom_sites_solution_primary direct
_atom_sites_solution_secondary difmap
_audit_creation_method SHELXL-2018/3
_audit_update_record
;
2021-02-02 deposited with the CCDC.	2022-02-02 downloaded from the CCDC.
;
_cell_angle_alpha 90
_cell_angle_beta 90
_cell_angle_gamma 90
_cell_formula_units_Z 4
_cell_length_a 8.2415(3)
_cell_length_b 14.6409(6)
_cell_length_c 17.9646(8)
_cell_measurement_reflns_used 9984
_cell_measurement_temperature 100(2)
_cell_measurement_theta_max 34.86
_cell_measurement_theta_min 2.66
_cell_volume 2167.66(15)
_computing_cell_refinement 'SAINT (Bruker, 2019)'
_computing_data_collection '<i>APEX3</i> (Bruker, 2019)'
_computing_data_reduction 'SAINT (Bruker, 2019)'
_computing_molecular_graphics 'SHELXTL (Sheldrick, Acta Cryst., 2008, A64, 112-122)'
_computing_publication_material 'SHELXTL (Sheldrick, Acta Cryst., 2008, A64, 112-122)'
_computing_structure_refinement 'SHELXL-2018 (Sheldrick, Acta Cryst., 2015, C71, 3-8)'
_computing_structure_solution 'SHELXT, SHELXS-2013 (Sheldrick, Acta Cryst., 2015, A71, 3-8)'
_diffrn_ambient_temperature 100(2)
_diffrn_detector_area_resol_mean 7.31
_diffrn_measured_fraction_theta_full 0.998
_diffrn_measured_fraction_theta_max 0.999
_diffrn_measurement_device_type 'Bruker AXS D8 QUEST, Photon III detector'
_diffrn_measurement_method '\f and \w shutterless scans'
_diffrn_radiation_monochromator graphite
_diffrn_radiation_type MoK\a
_diffrn_radiation_wavelength 0.71073
_diffrn_reflns_av_R_equivalents 0.0873
_diffrn_reflns_av_unetI/netI 0.0535
_diffrn_reflns_Laue_measured_fraction_full 0.998
_diffrn_reflns_Laue_measured_fraction_max 0.999
_diffrn_reflns_limit_h_max 13
_diffrn_reflns_limit_h_min -13
_diffrn_reflns_limit_k_max 24
_diffrn_reflns_limit_k_min -24
_diffrn_reflns_limit_l_max 30
_diffrn_reflns_limit_l_min -30
_diffrn_reflns_number 81162
_diffrn_reflns_point_group_measured_fraction_full 0.999
_diffrn_reflns_point_group_measured_fraction_max 1.000
_diffrn_reflns_theta_full 25.242
_diffrn_reflns_theta_max 37.040
_diffrn_reflns_theta_min 2.267
_diffrn_source 'sealed X-Ray tube'
_diffrn_source_current 30
_diffrn_source_power 50
_diffrn_source_size '0.6 mm, fine-focus'
_exptl_absorpt_coefficient_mu 0.084
_exptl_absorpt_correction_T_max 0.8626
_exptl_absorpt_correction_T_min 0.7129
_exptl_absorpt_correction_type multi-scan
_exptl_absorpt_process_details 'SADABS 2016/2 (Krause et al., J. Appl. Cryst. 2015, 48, 3-10)'
_exptl_crystal_colour colourless
_exptl_crystal_density_diffrn 1.282
_exptl_crystal_density_method 'not measured'
_exptl_crystal_description block
_exptl_crystal_F_000 896
_exptl_crystal_size_max 0.25
_exptl_crystal_size_mid 0.13
_exptl_crystal_size_min 0.09
_refine_diff_density_max 0.513
_refine_diff_density_min -0.247
_refine_diff_density_rms 0.061
_refine_ls_extinction_method none
_refine_ls_goodness_of_fit_ref 1.036
_refine_ls_hydrogen_treatment mixed
_refine_ls_matrix_type full
_refine_ls_number_parameters 302
_refine_ls_number_reflns 11059
_refine_ls_number_restraints 0
_refine_ls_restrained_S_all 1.036
_refine_ls_R_factor_all 0.0728
_refine_ls_R_factor_gt 0.0498
_refine_ls_shift/su_max 0.000
_refine_ls_shift/su_mean 0.000
_refine_ls_structure_factor_coef Fsqd
_refine_ls_weighting_details 'w=1/[\s^2^(Fo^2^)+(0.0638P)^2^+0.2387P] where P=(Fo^2^+2Fc^2^)/3'
_refine_ls_weighting_scheme calc
_refine_ls_wR_factor_gt 0.1137
_refine_ls_wR_factor_ref 0.1280
_reflns_Friedel_coverage 0.810
_reflns_Friedel_fraction_full 1.000
_reflns_Friedel_fraction_max 1.000
_reflns_number_gt 8787
_reflns_number_total 11059
_reflns_threshold_expression 'I > 2\s(I)'
_cod_data_source_file d1ce01417j3.cif
_cod_data_source_block 1c
_cod_depositor_comments 'Adding full bibliography for 7244501--7244512.cif.'
_cod_database_code 7244510
_shelx_shelxl_version_number 2018/3
_shelx_space_group_comment
;
The symmetry employed for this shelxl refinement is uniquely defined
by the following loop, which should always be used as a source of
symmetry information in preference to the above space-group names.
They are only intended as comments.
;
_shelx_estimated_absorpt_t_min 0.979
_shelx_estimated_absorpt_t_max 0.992

loop_
_space_group_symop_operation_xyz
'x, y, z'
'x+1/2, -y+1/2, -z'
'-x, y+1/2, -z+1/2'
'-x+1/2, -y, z+1/2'

loop_
_atom_site_label
_atom_site_type_symbol
_atom_site_fract_x
_atom_site_fract_y
_atom_site_fract_z
_atom_site_U_iso_or_equiv
_atom_site_adp_type
_atom_site_occupancy
_atom_site_site_symmetry_order
_atom_site_calc_flag
_atom_site_refinement_flags_posn
_atom_site_refinement_flags_adp
_atom_site_refinement_flags_occupancy
_atom_site_disorder_assembly
_atom_site_disorder_group
C1 C 0.75663(19) 0.00577(10) 0.69116(9) 0.0170(3) Uani 1 1 d . . . . .
H1A H 0.6534(17) 0.01231(15) 0.7208(5) 0.020 Uiso 1 1 calc R U . . .
H1B H 0.7254(6) -0.00265(17) 0.6373(9) 0.020 Uiso 1 1 calc R U . . .
C2 C 0.8462(2) -0.07961(11) 0.71758(9) 0.0188(3) Uani 1 1 d . . . . .
H2A H 0.8637(4) -0.07589(12) 0.7718(9) 0.023 Uiso 1 1 calc R U . . .
H2B H 0.7792(12) -0.1340(10) 0.70742(19) 0.023 Uiso 1 1 calc R U . . .
C3 C 1.0073(2) -0.08926(11) 0.67885(9) 0.0179(3) Uani 1 1 d . . . . .
O1 O 1.06944(16) -0.16378(8) 0.66613(8) 0.0241(3) Uani 1 1 d . . . . .
C4 C 1.09149(19) -0.00424(11) 0.66008(9) 0.0182(3) Uani 1 1 d . . . . .
H4 H 1.197(3) -0.00837(15) 0.6393(6) 0.022 Uiso 1 1 calc R U . . .
C5 C 1.02765(18) 0.07936(10) 0.67051(9) 0.0160(2) Uani 1 1 d . . . . .
C6 C 1.12973(19) 0.16253(11) 0.65661(11) 0.0207(3) Uani 1 1 d . . . . .
H6B H 1.2325(18) 0.1438(3) 0.6321(4) 0.025 Uiso 1 1 calc R U . . .
H6A H 1.1576(5) 0.1913(5) 0.7050(9) 0.025 Uiso 1 1 calc R U . . .
C7 C 1.04277(18) 0.23263(11) 0.60745(10) 0.0189(3) Uani 1 1 d . . . . .
H7A H 1.1094(12) 0.2878(10) 0.60316(13) 0.023 Uiso 1 1 calc R U . . .
H7B H 1.0275(3) 0.2073(5) 0.5574(9) 0.023 Uiso 1 1 calc R U . . .
C8 C 0.87833(17) 0.25707(10) 0.64087(9) 0.0148(2) Uani 1 1 d . . . . .
H8 H 0.8947(4) 0.2852(7) 0.6898(11) 0.018 Uiso 1 1 calc R U . . .
C9 C 0.77365(17) 0.17019(10) 0.64979(8) 0.0139(2) Uani 1 1 d . . . . .
H9 H 0.7625(3) 0.1429(6) 0.5975(12) 0.017 Uiso 1 1 calc R U . . .
C10 C 0.85564(18) 0.09450(10) 0.69858(8) 0.0145(2) Uani 1 1 d . . . . .
C11 C 0.59968(18) 0.19226(11) 0.67571(9) 0.0183(3) Uani 1 1 d . . . . .
H11B H 0.5338(11) 0.1356(10) 0.67286(10) 0.022 Uiso 1 1 calc R U . . .
H11A H 0.60361(19) 0.2112(3) 0.7287(9) 0.022 Uiso 1 1 calc R U . . .
C12 C 0.51342(18) 0.26754(11) 0.63071(10) 0.0181(3) Uani 1 1 d . . . . .
H12B H 0.4892(5) 0.2447(4) 0.5798(9) 0.022 Uiso 1 1 calc R U . . .
H12A H 0.4090(18) 0.2834(3) 0.6551(4) 0.022 Uiso 1 1 calc R U . . .
C13 C 0.62025(17) 0.35259(10) 0.62569(8) 0.0149(2) Uani 1 1 d . . . . .
C14 C 0.78391(17) 0.32273(10) 0.59127(8) 0.0147(2) Uani 1 1 d . . . . .
H14 H 0.7550(7) 0.2868(9) 0.5458(11) 0.018 Uiso 1 1 calc R U . . .
C15 C 0.85907(19) 0.41202(11) 0.56242(10) 0.0195(3) Uani 1 1 d . . . . .
H15A H 0.9232(11) 0.4456(6) 0.6037(7) 0.023 Uiso 1 1 calc R U . . .
H15B H 0.9345(13) 0.4006(2) 0.5173(8) 0.023 Uiso 1 1 calc R U . . .
C16 C 0.7088(2) 0.46403(11) 0.54027(9) 0.0183(3) Uani 1 1 d . . . . .
H16 H 0.7089(2) 0.5160(13) 0.5070(8) 0.022 Uiso 1 1 calc R U . . .
C17 C 0.57399(18) 0.42950(10) 0.57229(9) 0.0157(2) Uani 1 1 d . . . . .
C18 C 0.8667(2) 0.12150(11) 0.78172(9) 0.0196(3) Uani 1 1 d . . . . .
H18A H 0.9187(18) 0.1789(10) 0.78609(13) 0.029 Uiso 1 1 calc R U . . .
H18B H 0.9272(18) 0.0768(9) 0.8079(4) 0.029 Uiso 1 1 calc R U . . .
H18C H 0.7609(16) 0.1253(10) 0.8021(4) 0.029 Uiso 1 1 calc R U . . .
C19 C 0.6380(2) 0.39766(12) 0.70293(9) 0.0211(3) Uani 1 1 d . . . . .
H19A H 0.7165(18) 0.4465(10) 0.7001(2) 0.032 Uiso 1 1 calc R U . . .
H19B H 0.6741(19) 0.3526(7) 0.7386(6) 0.032 Uiso 1 1 calc R U . . .
H19C H 0.5344(17) 0.4220(10) 0.7184(5) 0.032 Uiso 1 1 calc R U . . .
C20 C 0.40905(19) 0.46804(11) 0.56706(9) 0.0174(3) Uani 1 1 d . . . . .
O2 O 0.29725(16) 0.43528(9) 0.60333(8) 0.0262(3) Uani 1 1 d . . . . .
C21 C 0.38153(19) 0.54803(11) 0.51733(9) 0.0177(3) Uani 1 1 d . . . . .
H21 H 0.473(2) 0.5781(8) 0.4937(6) 0.021 Uiso 1 1 calc R U . . .
C22 C 0.23018(19) 0.57837(11) 0.50529(9) 0.0177(3) Uani 1 1 d . . . . .
H22 H 0.146(2) 0.5471(8) 0.5289(6) 0.021 Uiso 1 1 calc R U . . .
C23 C 0.18615(19) 0.65629(11) 0.45827(9) 0.0165(3) Uani 1 1 d . . . . .
C24 C 0.03113(19) 0.66128(11) 0.42764(9) 0.0184(3) Uani 1 1 d . . . . .
F1 F -0.07355(13) 0.59195(8) 0.44193(7) 0.0277(2) Uani 1 1 d . . . . .
C25 C -0.0223(2) 0.73204(12) 0.38312(10) 0.0211(3) Uani 1 1 d . . . . .
H25 H -0.126(3) 0.73260(12) 0.3642(5) 0.025 Uiso 1 1 calc R U . . .
C26 C 0.0859(2) 0.80231(12) 0.36797(10) 0.0222(3) Uani 1 1 d . . . . .
H26 H 0.0530(9) 0.8518(14) 0.3382(8) 0.027 Uiso 1 1 calc R U . . .
C27 C 0.2427(2) 0.80009(12) 0.39656(10) 0.0218(3) Uani 1 1 d . . . . .
H27 H 0.315(2) 0.8477(13) 0.3857(3) 0.026 Uiso 1 1 calc R U . . .
C28 C 0.2923(2) 0.72790(11) 0.44107(9) 0.0190(3) Uani 1 1 d . . . . .
H28 H 0.404(3) 0.72699(11) 0.4610(5) 0.023 Uiso 1 1 calc R U . . .

loop_
_atom_site_aniso_label
_atom_site_aniso_U_11
_atom_site_aniso_U_22
_atom_site_aniso_U_33
_atom_site_aniso_U_23
_atom_site_aniso_U_13
_atom_site_aniso_U_12
C1 0.0171(6) 0.0135(6) 0.0204(7) 0.0003(5) 0.0016(5) -0.0018(5)
C2 0.0227(7) 0.0136(6) 0.0200(7) 0.0018(5) 0.0018(5) -0.0010(5)
C3 0.0207(6) 0.0146(6) 0.0183(6) 0.0007(5) -0.0028(5) 0.0017(5)
O1 0.0250(6) 0.0155(5) 0.0316(7) -0.0010(5) -0.0020(5) 0.0038(4)
C4 0.0163(6) 0.0167(6) 0.0215(7) 0.0018(5) 0.0011(5) 0.0021(5)
C5 0.0148(5) 0.0151(6) 0.0181(6) 0.0020(5) -0.0008(5) -0.0005(5)
C6 0.0135(6) 0.0163(6) 0.0323(8) 0.0043(6) -0.0004(6) -0.0001(5)
C7 0.0139(6) 0.0156(6) 0.0273(8) 0.0052(6) 0.0022(5) 0.0005(5)
C8 0.0138(5) 0.0127(5) 0.0180(6) 0.0014(5) -0.0001(5) -0.0001(4)
C9 0.0133(5) 0.0133(5) 0.0152(6) 0.0009(4) -0.0001(4) -0.0009(4)
C10 0.0151(5) 0.0123(5) 0.0161(6) 0.0008(4) 0.0006(5) -0.0004(4)
C11 0.0151(6) 0.0167(6) 0.0232(7) 0.0059(5) 0.0028(5) -0.0001(5)
C12 0.0140(6) 0.0169(6) 0.0234(7) 0.0052(5) 0.0002(5) -0.0007(5)
C13 0.0139(6) 0.0146(6) 0.0162(6) 0.0028(5) 0.0003(5) 0.0010(4)
C14 0.0136(5) 0.0133(6) 0.0171(6) 0.0016(5) 0.0008(5) -0.0006(4)
C15 0.0155(6) 0.0160(6) 0.0270(7) 0.0056(6) 0.0013(6) -0.0003(5)
C16 0.0180(6) 0.0157(6) 0.0214(7) 0.0032(5) -0.0004(5) -0.0002(5)
C17 0.0162(6) 0.0146(6) 0.0164(6) 0.0013(5) -0.0009(5) 0.0010(5)
C18 0.0264(7) 0.0159(6) 0.0165(6) -0.0010(5) -0.0019(6) 0.0019(5)
C19 0.0235(7) 0.0223(7) 0.0174(7) -0.0013(5) -0.0005(6) 0.0047(6)
C20 0.0171(6) 0.0172(6) 0.0178(6) 0.0016(5) -0.0017(5) 0.0014(5)
O2 0.0187(5) 0.0277(7) 0.0322(7) 0.0110(5) 0.0049(5) 0.0041(5)
C21 0.0182(6) 0.0175(6) 0.0175(6) 0.0019(5) -0.0007(5) 0.0010(5)
C22 0.0179(6) 0.0178(6) 0.0175(6) 0.0018(5) -0.0005(5) 0.0004(5)
C23 0.0170(6) 0.0165(6) 0.0159(6) -0.0001(5) -0.0011(5) 0.0020(5)
C24 0.0157(6) 0.0209(7) 0.0185(7) 0.0013(5) 0.0002(5) 0.0002(5)
F1 0.0190(4) 0.0304(6) 0.0337(6) 0.0106(5) -0.0034(4) -0.0051(4)
C25 0.0198(7) 0.0240(7) 0.0196(7) 0.0020(6) -0.0021(6) 0.0037(6)
C26 0.0282(8) 0.0191(7) 0.0195(7) 0.0020(6) -0.0021(6) 0.0042(6)
C27 0.0270(7) 0.0168(6) 0.0217(7) 0.0009(5) -0.0005(6) -0.0008(6)
C28 0.0202(6) 0.0179(6) 0.0190(7) -0.0008(5) -0.0018(5) 0.0004(5)

loop_
_atom_type_symbol
_atom_type_description
_atom_type_scat_dispersion_real
_atom_type_scat_dispersion_imag
_atom_type_scat_source
C C 0.0033 0.0016 'International Tables Vol C Tables 4.2.6.8 and 6.1.1.4'
H H 0.0000 0.0000 'International Tables Vol C Tables 4.2.6.8 and 6.1.1.4'
O O 0.0106 0.0060 'International Tables Vol C Tables 4.2.6.8 and 6.1.1.4'
F F 0.0171 0.0103 'International Tables Vol C Tables 4.2.6.8 and 6.1.1.4'

loop_
_geom_angle_atom_site_label_1
_geom_angle_atom_site_label_2
_geom_angle_atom_site_label_3
_geom_angle
_geom_angle_site_symmetry_1
_geom_angle_site_symmetry_3
_geom_angle_publ_flag
C2 C1 C10 114.04(13) . . ?
C2 C1 H1A 108.7 . . ?
C10 C1 H1A 108.7 . . ?
C2 C1 H1B 108.7 . . ?
C10 C1 H1B 108.7 . . ?
H1A C1 H1B 107.6 . . ?
C3 C2 C1 111.07(13) . . ?
C3 C2 H2A 109.4 . . ?
C1 C2 H2A 109.4 . . ?
C3 C2 H2B 109.4 . . ?
C1 C2 H2B 109.4 . . ?
H2A C2 H2B 108.0 . . ?
O1 C3 C4 121.00(15) . . ?
O1 C3 C2 122.54(15) . . ?
C4 C3 C2 116.39(14) . . ?
C5 C4 C3 123.76(14) . . ?
C5 C4 H4 118.1 . . ?
C3 C4 H4 118.1 . . ?
C4 C5 C6 119.71(14) . . ?
C4 C5 C10 122.91(14) . . ?
C6 C5 C10 117.35(13) . . ?
C5 C6 C7 112.16(13) . . ?
C5 C6 H6B 109.2 . . ?
C7 C6 H6B 109.2 . . ?
C5 C6 H6A 109.2 . . ?
C7 C6 H6A 109.2 . . ?
H6B C6 H6A 107.9 . . ?
C8 C7 C6 110.25(13) . . ?
C8 C7 H7A 109.6 . . ?
C6 C7 H7A 109.6 . . ?
C8 C7 H7B 109.6 . . ?
C6 C7 H7B 109.6 . . ?
H7A C7 H7B 108.1 . . ?
C14 C8 C7 111.82(12) . . ?
C14 C8 C9 107.14(11) . . ?
C7 C8 C9 110.11(12) . . ?
C14 C8 H8 109.2 . . ?
C7 C8 H8 109.2 . . ?
C9 C8 H8 109.2 . . ?
C11 C9 C8 112.21(12) . . ?
C11 C9 C10 112.36(12) . . ?
C8 C9 C10 113.55(11) . . ?
C11 C9 H9 106.0 . . ?
C8 C9 H9 106.0 . . ?
C10 C9 H9 106.0 . . ?
C5 C10 C1 110.02(12) . . ?
C5 C10 C18 107.60(13) . . ?
C1 C10 C18 109.28(12) . . ?
C5 C10 C9 108.65(12) . . ?
C1 C10 C9 108.65(12) . . ?
C18 C10 C9 112.62(12) . . ?
C12 C11 C9 114.87(12) . . ?
C12 C11 H11B 108.6 . . ?
C9 C11 H11B 108.6 . . ?
C12 C11 H11A 108.6 . . ?
C9 C11 H11A 108.6 . . ?
H11B C11 H11A 107.5 . . ?
C13 C12 C11 110.38(12) . . ?
C13 C12 H12B 109.6 . . ?
C11 C12 H12B 109.6 . . ?
C13 C12 H12A 109.6 . . ?
C11 C12 H12A 109.6 . . ?
H12B C12 H12A 108.1 . . ?
C17 C13 C12 119.61(12) . . ?
C17 C13 C19 105.84(12) . . ?
C12 C13 C19 110.49(13) . . ?
C17 C13 C14 100.08(11) . . ?
C12 C13 C14 107.21(12) . . ?
C19 C13 C14 113.42(13) . . ?
C8 C14 C15 121.87(12) . . ?
C8 C14 C13 112.94(12) . . ?
C15 C14 C13 104.23(12) . . ?
C8 C14 H14 105.5 . . ?
C15 C14 H14 105.5 . . ?
C13 C14 H14 105.5 . . ?
C16 C15 C14 100.81(12) . . ?
C16 C15 H15A 111.6 . . ?
C14 C15 H15A 111.6 . . ?
C16 C15 H15B 111.6 . . ?
C14 C15 H15B 111.6 . . ?
H15A C15 H15B 109.4 . . ?
C17 C16 C15 112.01(13) . . ?
C17 C16 H16 124.0 . . ?
C15 C16 H16 124.0 . . ?
C16 C17 C20 126.04(14) . . ?
C16 C17 C13 109.79(13) . . ?
C20 C17 C13 123.51(13) . . ?
C10 C18 H18A 109.5 . . ?
C10 C18 H18B 109.5 . . ?
H18A C18 H18B 109.5 . . ?
C10 C18 H18C 109.5 . . ?
H18A C18 H18C 109.5 . . ?
H18B C18 H18C 109.5 . . ?
C13 C19 H19A 109.5 . . ?
C13 C19 H19B 109.5 . . ?
H19A C19 H19B 109.5 . . ?
C13 C19 H19C 109.5 . . ?
H19A C19 H19C 109.5 . . ?
H19B C19 H19C 109.5 . . ?
O2 C20 C17 120.60(14) . . ?
O2 C20 C21 120.77(14) . . ?
C17 C20 C21 118.63(13) . . ?
C22 C21 C20 119.89(14) . . ?
C22 C21 H21 120.1 . . ?
C20 C21 H21 120.1 . . ?
C21 C22 C23 125.52(15) . . ?
C21 C22 H22 117.2 . . ?
C23 C22 H22 117.2 . . ?
C24 C23 C28 116.54(14) . . ?
C24 C23 C22 119.72(14) . . ?
C28 C23 C22 123.75(14) . . ?
F1 C24 C25 117.91(14) . . ?
F1 C24 C23 117.99(14) . . ?
C25 C24 C23 124.09(15) . . ?
C24 C25 C26 117.68(15) . . ?
C24 C25 H25 121.2 . . ?
C26 C25 H25 121.2 . . ?
C25 C26 C27 120.48(16) . . ?
C25 C26 H26 119.8 . . ?
C27 C26 H26 119.8 . . ?
C28 C27 C26 120.30(16) . . ?
C28 C27 H27 119.9 . . ?
C26 C27 H27 119.9 . . ?
C27 C28 C23 120.91(15) . . ?
C27 C28 H28 119.5 . . ?
C23 C28 H28 119.5 . . ?

loop_
_geom_bond_atom_site_label_1
_geom_bond_atom_site_label_2
_geom_bond_distance
_geom_bond_site_symmetry_2
_geom_bond_publ_flag
C1 C2 1.527(2) . ?
C1 C10 1.540(2) . ?
C1 H1A 1.009(16) . ?
C1 H1B 1.009(16) . ?
C2 C3 1.505(2) . ?
C2 H2A 0.986(17) . ?
C2 H2B 0.986(17) . ?
C3 O1 1.227(2) . ?
C3 C4 1.465(2) . ?
C4 C5 1.345(2) . ?
C4 H4 0.95(3) . ?
C5 C6 1.501(2) . ?
C5 C10 1.521(2) . ?
C6 C7 1.532(2) . ?
C6 H6B 0.993(17) . ?
C6 H6A 0.993(17) . ?
C7 C8 1.525(2) . ?
C7 H7A 0.980(17) . ?
C7 H7B 0.980(17) . ?
C8 C14 1.524(2) . ?
C8 C9 1.545(2) . ?
C8 H8 0.98(2) . ?
C9 C11 1.542(2) . ?
C9 C10 1.566(2) . ?
C9 H9 1.03(2) . ?
C10 C18 1.548(2) . ?
C11 C12 1.541(2) . ?
C11 H11B 0.992(17) . ?
C11 H11A 0.992(17) . ?
C12 C13 1.528(2) . ?
C12 H12B 0.994(17) . ?
C12 H12A 0.994(17) . ?
C13 C17 1.528(2) . ?
C13 C19 1.543(2) . ?
C13 C14 1.547(2) . ?
C14 C15 1.537(2) . ?
C14 H14 1.00(2) . ?
C15 C16 1.508(2) . ?
C15 H15A 1.035(17) . ?
C15 H15B 1.035(17) . ?
C16 C17 1.349(2) . ?
C16 H16 0.97(2) . ?
C17 C20 1.475(2) . ?
C18 H18A 0.947(15) . ?
C18 H18B 0.947(15) . ?
C18 H18C 0.947(15) . ?
C19 H19A 0.966(15) . ?
C19 H19B 0.966(15) . ?
C19 H19C 0.966(15) . ?
C20 O2 1.226(2) . ?
C20 C21 1.490(2) . ?
C21 C22 1.342(2) . ?
C21 H21 0.97(2) . ?
C22 C23 1.465(2) . ?
C22 H22 0.94(2) . ?
C23 C24 1.393(2) . ?
C23 C28 1.400(2) . ?
C24 F1 1.3566(19) . ?
C24 C25 1.381(2) . ?
C25 C26 1.389(3) . ?
C25 H25 0.92(3) . ?
C26 C27 1.391(3) . ?
C26 H26 0.94(3) . ?
C27 C28 1.387(2) . ?
C27 H27 0.94(3) . ?
C28 H28 0.99(2) . ?

loop_
_geom_torsion_atom_site_label_1
_geom_torsion_atom_site_label_2
_geom_torsion_atom_site_label_3
_geom_torsion_atom_site_label_4
_geom_torsion
_geom_torsion_site_symmetry_1
_geom_torsion_site_symmetry_2
_geom_torsion_site_symmetry_3
_geom_torsion_site_symmetry_4
_geom_torsion_publ_flag
C10 C1 C2 C3 -54.53(18) . . . . ?
C1 C2 C3 O1 -149.59(16) . . . . ?
C1 C2 C3 C4 33.40(19) . . . . ?
O1 C3 C4 C5 177.85(17) . . . . ?
C2 C3 C4 C5 -5.1(2) . . . . ?
C3 C4 C5 C6 173.94(15) . . . . ?
C3 C4 C5 C10 -4.0(3) . . . . ?
C4 C5 C6 C7 130.76(17) . . . . ?
C10 C5 C6 C7 -51.2(2) . . . . ?
C5 C6 C7 C8 54.56(19) . . . . ?
C6 C7 C8 C14 -176.83(13) . . . . ?
C6 C7 C8 C9 -57.83(17) . . . . ?
C14 C8 C9 C11 -52.24(16) . . . . ?
C7 C8 C9 C11 -174.05(13) . . . . ?
C14 C8 C9 C10 178.99(12) . . . . ?
C7 C8 C9 C10 57.17(16) . . . . ?
C4 C5 C10 C1 -16.0(2) . . . . ?
C6 C5 C10 C1 166.00(14) . . . . ?
C4 C5 C10 C18 102.97(17) . . . . ?
C6 C5 C10 C18 -75.04(17) . . . . ?
C4 C5 C10 C9 -134.83(16) . . . . ?
C6 C5 C10 C9 47.16(17) . . . . ?
C2 C1 C10 C5 45.04(17) . . . . ?
C2 C1 C10 C18 -72.89(17) . . . . ?
C2 C1 C10 C9 163.87(13) . . . . ?
C11 C9 C10 C5 -178.33(12) . . . . ?
C8 C9 C10 C5 -49.63(16) . . . . ?
C11 C9 C10 C1 61.98(16) . . . . ?
C8 C9 C10 C1 -169.32(12) . . . . ?
C11 C9 C10 C18 -59.22(16) . . . . ?
C8 C9 C10 C18 69.48(16) . . . . ?
C8 C9 C11 C12 49.58(18) . . . . ?
C10 C9 C11 C12 178.98(13) . . . . ?
C9 C11 C12 C13 -51.51(19) . . . . ?
C11 C12 C13 C17 168.98(13) . . . . ?
C11 C12 C13 C19 -67.83(17) . . . . ?
C11 C12 C13 C14 56.23(16) . . . . ?
C7 C8 C14 C15 -51.80(19) . . . . ?
C9 C8 C14 C15 -172.53(13) . . . . ?
C7 C8 C14 C13 -177.07(12) . . . . ?
C9 C8 C14 C13 62.19(15) . . . . ?
C17 C13 C14 C8 169.37(12) . . . . ?
C12 C13 C14 C8 -65.15(16) . . . . ?
C19 C13 C14 C8 57.09(16) . . . . ?
C17 C13 C14 C15 35.04(14) . . . . ?
C12 C13 C14 C15 160.52(13) . . . . ?
C19 C13 C14 C15 -77.24(15) . . . . ?
C8 C14 C15 C16 -161.98(14) . . . . ?
C13 C14 C15 C16 -32.84(15) . . . . ?
C14 C15 C16 C17 18.28(18) . . . . ?
C15 C16 C17 C20 175.13(15) . . . . ?
C15 C16 C17 C13 4.28(19) . . . . ?
C12 C13 C17 C16 -141.23(15) . . . . ?
C19 C13 C17 C16 93.34(16) . . . . ?
C14 C13 C17 C16 -24.70(16) . . . . ?
C12 C13 C17 C20 47.6(2) . . . . ?
C19 C13 C17 C20 -77.79(18) . . . . ?
C14 C13 C17 C20 164.17(14) . . . . ?
C16 C17 C20 O2 -174.06(17) . . . . ?
C13 C17 C20 O2 -4.4(2) . . . . ?
C16 C17 C20 C21 5.4(2) . . . . ?
C13 C17 C20 C21 175.08(14) . . . . ?
O2 C20 C21 C22 -7.6(2) . . . . ?
C17 C20 C21 C22 172.89(15) . . . . ?
C20 C21 C22 C23 179.60(15) . . . . ?
C21 C22 C23 C24 156.00(17) . . . . ?
C21 C22 C23 C28 -23.6(3) . . . . ?
C28 C23 C24 F1 178.60(15) . . . . ?
C22 C23 C24 F1 -1.0(2) . . . . ?
C28 C23 C24 C25 -0.8(2) . . . . ?
C22 C23 C24 C25 179.56(16) . . . . ?
F1 C24 C25 C26 -179.28(15) . . . . ?
C23 C24 C25 C26 0.2(3) . . . . ?
C24 C25 C26 C27 0.5(3) . . . . ?
C25 C26 C27 C28 -0.5(3) . . . . ?
C26 C27 C28 C23 -0.2(3) . . . . ?
C24 C23 C28 C27 0.8(2) . . . . ?
C22 C23 C28 C27 -179.57(16) . . . . ?
